data_2019070
loop_
_publ_author_name
'Castillo, Juan C.'
'Abon\'ia, Rodrigo'
'Cobo, Justo'
'Glidewell, Christopher'

_publ_section_title
;
 Dibenzylammonium hydrogen maleate and a redetermination at 120K of
 bis(dibenzylamino)methane
;
_journal_coeditor_code YF3037
_journal_issue 7
_journal_name_full 'Acta Crystallographica Section C'
_journal_page_first 798
_journal_page_last 802
_journal_paper_doi 10.1107/S010827011301651X
_journal_volume 69
_journal_year 2013
_chemical_formula_iupac 'C29 H30 N2'
_chemical_formula_moiety 'C29 H30 N2'
_chemical_formula_sum 'C29 H30 N2'
_chemical_formula_weight 406.55
_chemical_name_systematic
;
Bis(dibenzylamino)methane
;
_space_group_IT_number 15
_symmetry_cell_setting monoclinic
_symmetry_space_group_name_Hall '-C 2yc'
_symmetry_space_group_name_H-M 'C 1 2/c 1'
_atom_sites_solution_hydrogens geom
_atom_sites_solution_primary direct
_atom_sites_solution_secondary difmap
_cell_angle_alpha 90.00
_cell_angle_beta 130.428(11)
_cell_angle_gamma 90.00
_cell_formula_units_Z 8
_cell_length_a 25.548(6)
_cell_length_b 12.9426(16)
_cell_length_c 18.555(3)
_cell_measurement_reflns_used 5366
_cell_measurement_temperature 120(2)
_cell_measurement_theta_max 27.50
_cell_measurement_theta_min 2.76
_cell_volume 4670.4(16)
_computing_cell_refinement 'DIRAX/LSQ (Duisenberg <i>et al.</i>, 2000)'
_computing_data_collection 'COLLECT (Hooft, 1998)'
_computing_data_reduction 'EVALCCD (Duisenberg <i>et al.</i>, 2003)'
_computing_molecular_graphics 'PLATON (Spek, 2009)'
_computing_publication_material 'SHELXL97 (Sheldrick, 2008) and PLATON (Spek, 2009)'
_computing_structure_refinement 'SHELXL97 (Sheldrick, 2008)'
_computing_structure_solution 'SIR2004 (Burla <i>et al.</i>, 2005)'
_diffrn_ambient_temperature 120(2)
_diffrn_detector_area_resol_mean 9.091
_diffrn_measured_fraction_theta_full 0.999
_diffrn_measured_fraction_theta_max 0.999
_diffrn_measurement_device_type 'Bruker--Nonius KappaCCD'
_diffrn_measurement_method '\f & \w scans'
_diffrn_radiation_monochromator graphite
_diffrn_radiation_source 'Bruker--Nonius FR591 rotating anode'
_diffrn_radiation_type 'Mo K\a'
_diffrn_radiation_wavelength 0.71073
_diffrn_reflns_av_R_equivalents 0.0548
_diffrn_reflns_av_sigmaI/netI 0.0618
_diffrn_reflns_limit_h_max 33
_diffrn_reflns_limit_h_min -33
_diffrn_reflns_limit_k_max 16
_diffrn_reflns_limit_k_min -16
_diffrn_reflns_limit_l_max 24
_diffrn_reflns_limit_l_min -24
_diffrn_reflns_number 18316
_diffrn_reflns_theta_full 27.50
_diffrn_reflns_theta_max 27.50
_diffrn_reflns_theta_min 2.76
_diffrn_standards_decay_% 0
_diffrn_standards_interval_count 0
_diffrn_standards_interval_time 0
_diffrn_standards_number 0
_exptl_absorpt_coefficient_mu 0.067
_exptl_absorpt_correction_T_max 0.985
_exptl_absorpt_correction_T_min 0.972
_exptl_absorpt_correction_type multi-scan
_exptl_absorpt_process_details '(SADABS; Sheldrick, 2003)'
_exptl_crystal_colour colourless
_exptl_crystal_density_diffrn 1.156
_exptl_crystal_density_method 'not measured'
_exptl_crystal_description block
_exptl_crystal_F_000 1744
_exptl_crystal_size_max 0.42
_exptl_crystal_size_mid 0.24
_exptl_crystal_size_min 0.23
_refine_diff_density_max 0.249
_refine_diff_density_min -0.229
_refine_ls_extinction_method none
_refine_ls_goodness_of_fit_ref 1.013
_refine_ls_hydrogen_treatment constr
_refine_ls_matrix_type full
_refine_ls_number_parameters 281
_refine_ls_number_reflns 5366
_refine_ls_number_restraints 0
_refine_ls_restrained_S_all 1.013
_refine_ls_R_factor_all 0.1054
_refine_ls_R_factor_gt 0.0503
_refine_ls_shift/su_max 0.001
_refine_ls_shift/su_mean 0.000
_refine_ls_structure_factor_coef Fsqd
_refine_ls_weighting_details 'w=1/[\s^2^(Fo^2^)+(0.0482P)^2^+1.0280P] where P=(Fo^2^+2Fc^2^)/3'
_refine_ls_weighting_scheme calc
_refine_ls_wR_factor_gt 0.0979
_refine_ls_wR_factor_ref 0.1151
_reflns_number_gt 3223
_reflns_number_total 5366
_reflns_threshold_expression I>2\s(I)
_cod_data_source_file yf3037.cif
_cod_data_source_block II
_cod_original_sg_symbol_H-M 'C 2/c'
_cod_database_code 2019070
_cod_database_fobs_code 2019070

loop_
_symmetry_equiv_pos_as_xyz
'x, y, z'
'-x, y, -z+1/2'
'x+1/2, y+1/2, z'
'-x+1/2, y+1/2, -z+1/2'
'-x, -y, -z'
'x, -y, z-1/2'
'-x+1/2, -y+1/2, -z'
'x+1/2, -y+1/2, z-1/2'

loop_
_atom_site_type_symbol
_atom_site_label
_atom_site_fract_x
_atom_site_fract_y
_atom_site_fract_z
_atom_site_U_iso_or_equiv
_atom_site_adp_type
_atom_site_calc_flag
_atom_site_refinement_flags
_atom_site_occupancy
_atom_site_symmetry_multiplicity
C C1 0.5000 0.50145(17) 0.2500 0.0307(5) Uani d S 1 2
H H1A 0.5412 0.4566 0.2885 0.037 Uiso calc PR 0.50 1
H H1B 0.4588 0.4566 0.2115 0.037 Uiso calc PR 0.50 1
N N1 0.49758(6) 0.56599(9) 0.31241(9) 0.0276(3) Uani d . 1 1
C C117 0.56415(8) 0.61702(12) 0.38317(11) 0.0320(4) Uani d . 1 1
H H11A 0.5818 0.6415 0.3519 0.038 Uiso calc R 1 1
H H11B 0.5973 0.5658 0.4319 0.038 Uiso calc R 1 1
C C111 0.56044(8) 0.70735(12) 0.43112(10) 0.0266(4) Uani d . 1 1
C C112 0.50511(8) 0.77576(12) 0.38141(11) 0.0298(4) Uani d . 1 1
H H112 0.4674 0.7637 0.3163 0.036 Uiso calc R 1 1
C C113 0.50456(8) 0.86085(13) 0.42574(11) 0.0335(4) Uani d . 1 1
H H113 0.4661 0.9061 0.3911 0.040 Uiso calc R 1 1
C C114 0.55938(9) 0.88093(13) 0.51999(12) 0.0349(4) Uani d . 1 1
H H114 0.5590 0.9402 0.5499 0.042 Uiso calc R 1 1
C C115 0.61455(9) 0.81410(13) 0.57019(11) 0.0362(4) Uani d . 1 1
H H115 0.6526 0.8275 0.6349 0.043 Uiso calc R 1 1
C C116 0.61463(8) 0.72733(13) 0.52643(11) 0.0337(4) Uani d . 1 1
H H116 0.6523 0.6807 0.5621 0.040 Uiso calc R 1 1
C C127 0.47741(8) 0.50487(13) 0.35771(11) 0.0315(4) Uani d . 1 1
H H12A 0.4843 0.5469 0.4078 0.038 Uiso calc R 1 1
H H12B 0.5076 0.4435 0.3882 0.038 Uiso calc R 1 1
C C121 0.40329(8) 0.46988(12) 0.28810(10) 0.0276(4) Uani d . 1 1
C C122 0.35101(8) 0.54050(13) 0.22746(11) 0.0315(4) Uani d . 1 1
H H122 0.3622 0.6111 0.2298 0.038 Uiso calc R 1 1
C C123 0.28296(9) 0.50947(14) 0.16380(11) 0.0367(4) Uani d . 1 1
H H123 0.2479 0.5587 0.1229 0.044 Uiso calc R 1 1
C C124 0.26594(9) 0.40668(14) 0.15969(12) 0.0373(4) Uani d . 1 1
H H124 0.2193 0.3851 0.1160 0.045 Uiso calc R 1 1
C C125 0.31716(9) 0.33627(14) 0.21932(12) 0.0398(4) Uani d . 1 1
H H125 0.3058 0.2657 0.2167 0.048 Uiso calc R 1 1
C C126 0.38526(9) 0.36730(12) 0.28316(12) 0.0343(4) Uani d . 1 1
H H126 0.4201 0.3178 0.3241 0.041 Uiso calc R 1 1
C C2 0.5000 0.97739(17) 0.7500 0.0296(5) Uani d S 1 2
H H2A 0.4848 1.0223 0.7765 0.035 Uiso calc PR 0.50 1
H H2B 0.5152 1.0223 0.7235 0.035 Uiso calc PR 0.50 1
N N2 0.44225(6) 0.91302(10) 0.67439(9) 0.0279(3) Uani d . 1 1
C C217 0.46209(8) 0.85271(12) 0.62851(12) 0.0325(4) Uani d . 1 1
H H21A 0.5069 0.8190 0.6780 0.039 Uiso calc R 1 1
H H21B 0.4684 0.9004 0.5929 0.039 Uiso calc R 1 1
C C211 0.41026(8) 0.77066(12) 0.56140(11) 0.0287(4) Uani d . 1 1
C C212 0.36882(8) 0.72257(12) 0.57501(11) 0.0342(4) Uani d . 1 1
H H212 0.3710 0.7436 0.6259 0.041 Uiso calc R 1 1
C C213 0.32439(9) 0.64434(13) 0.51542(13) 0.0443(5) Uani d . 1 1
H H213 0.2963 0.6121 0.5257 0.053 Uiso calc R 1 1
C C214 0.32050(10) 0.61278(15) 0.44124(13) 0.0492(5) Uani d . 1 1
H H214 0.2901 0.5586 0.4007 0.059 Uiso calc R 1 1
C C215 0.36114(10) 0.66048(15) 0.42603(12) 0.0469(5) Uani d . 1 1
H H215 0.3587 0.6392 0.3749 0.056 Uiso calc R 1 1
C C216 0.40538(9) 0.73944(13) 0.48572(11) 0.0366(4) Uani d . 1 1
H H216 0.4327 0.7726 0.4746 0.044 Uiso calc R 1 1
C C227 0.38256(8) 0.97856(12) 0.60460(11) 0.0304(4) Uani d . 1 1
H H22A 0.3456 0.9347 0.5514 0.036 Uiso calc R 1 1
H H22B 0.3959 1.0292 0.5790 0.036 Uiso calc R 1 1
C C221 0.35458(7) 1.03623(12) 0.64375(10) 0.0273(4) Uani d . 1 1
C C222 0.35201(8) 0.99267(13) 0.71004(11) 0.0311(4) Uani d . 1 1
H H222 0.3692 0.9247 0.7326 0.037 Uiso calc R 1 1
C C223 0.32499(8) 1.04652(14) 0.74361(11) 0.0370(4) Uani d . 1 1
H H223 0.3245 1.0160 0.7897 0.044 Uiso calc R 1 1
C C224 0.29869(8) 1.14460(14) 0.71023(12) 0.0400(4) Uani d . 1 1
H H224 0.2800 1.1817 0.7331 0.048 Uiso calc R 1 1
C C225 0.29975(8) 1.18829(13) 0.64341(12) 0.0397(4) Uani d . 1 1
H H225 0.2809 1.2552 0.6194 0.048 Uiso calc R 1 1
C C226 0.32808(8) 1.13546(12) 0.61092(11) 0.0335(4) Uani d . 1 1
H H226 0.3295 1.1671 0.5660 0.040 Uiso calc R 1 1

loop_
_atom_site_aniso_label
_atom_site_aniso_U_11
_atom_site_aniso_U_22
_atom_site_aniso_U_33
_atom_site_aniso_U_12
_atom_site_aniso_U_13
_atom_site_aniso_U_23
C1 0.0330(13) 0.0289(12) 0.0330(12) 0.000 0.0227(11) 0.000
N1 0.0252(7) 0.0311(7) 0.0289(7) -0.0022(6) 0.0187(6) -0.0009(6)
C117 0.0220(8) 0.0381(9) 0.0330(9) 0.0009(7) 0.0166(8) 0.0001(7)
C111 0.0227(8) 0.0317(9) 0.0269(8) -0.0009(7) 0.0167(7) 0.0035(7)
C112 0.0230(8) 0.0338(9) 0.0250(8) -0.0001(7) 0.0122(7) 0.0026(7)
C113 0.0281(9) 0.0334(9) 0.0348(9) 0.0033(7) 0.0185(8) 0.0047(7)
C114 0.0406(10) 0.0341(9) 0.0374(10) -0.0026(8) 0.0285(9) -0.0011(8)
C115 0.0333(10) 0.0449(10) 0.0226(8) -0.0055(8) 0.0147(8) -0.0006(8)
C116 0.0256(9) 0.0411(10) 0.0271(8) 0.0046(8) 0.0137(8) 0.0061(8)
C127 0.0295(9) 0.0349(9) 0.0304(9) 0.0034(8) 0.0196(8) 0.0055(7)
C121 0.0309(9) 0.0320(9) 0.0283(8) -0.0004(7) 0.0230(8) 0.0006(7)
C122 0.0319(9) 0.0295(9) 0.0335(9) 0.0004(8) 0.0214(8) 0.0009(7)
C123 0.0315(9) 0.0455(11) 0.0323(9) 0.0034(8) 0.0203(8) 0.0062(8)
C124 0.0327(9) 0.0517(11) 0.0314(9) -0.0101(9) 0.0226(8) -0.0017(8)
C125 0.0459(11) 0.0368(10) 0.0442(10) -0.0102(9) 0.0325(10) -0.0015(8)
C126 0.0387(10) 0.0325(9) 0.0395(10) 0.0026(8) 0.0289(9) 0.0055(8)
C2 0.0235(12) 0.0298(12) 0.0308(12) 0.000 0.0156(11) 0.000
N2 0.0199(7) 0.0326(7) 0.0279(7) 0.0012(6) 0.0139(6) -0.0042(6)
C217 0.0291(9) 0.0361(9) 0.0375(9) -0.0005(8) 0.0239(8) -0.0032(8)
C211 0.0266(8) 0.0290(9) 0.0289(8) 0.0047(7) 0.0172(7) 0.0029(7)
C212 0.0328(9) 0.0359(9) 0.0357(9) -0.0023(8) 0.0230(8) -0.0011(8)
C213 0.0384(11) 0.0351(10) 0.0556(12) -0.0058(9) 0.0287(10) -0.0014(9)
C214 0.0339(10) 0.0385(11) 0.0467(11) -0.0010(9) 0.0135(9) -0.0123(9)
C215 0.0448(11) 0.0533(12) 0.0318(10) 0.0126(10) 0.0200(9) -0.0065(9)
C216 0.0383(10) 0.0402(10) 0.0351(9) 0.0067(8) 0.0255(8) 0.0044(8)
C227 0.0248(9) 0.0371(9) 0.0262(8) 0.0027(7) 0.0151(7) 0.0019(7)
C221 0.0185(8) 0.0305(9) 0.0259(8) -0.0040(7) 0.0112(7) -0.0049(7)
C222 0.0244(8) 0.0333(9) 0.0320(9) 0.0026(7) 0.0167(8) 0.0032(7)
C223 0.0261(9) 0.0512(11) 0.0315(9) -0.0004(8) 0.0178(8) -0.0035(8)
C224 0.0234(9) 0.0495(11) 0.0363(10) 0.0019(8) 0.0146(8) -0.0115(9)
C225 0.0287(9) 0.0291(9) 0.0440(10) 0.0036(8) 0.0158(9) -0.0046(8)
C226 0.0282(9) 0.0298(9) 0.0317(9) -0.0011(7) 0.0146(8) 0.0003(7)

loop_
_atom_type_symbol
_atom_type_description
_atom_type_scat_dispersion_real
_atom_type_scat_dispersion_imag
_atom_type_scat_source
C C 0.0033 0.0016 'International Tables Vol C Tables 4.2.6.8 and 6.1.1.4'
H H 0.0000 0.0000 'International Tables Vol C Tables 4.2.6.8 and 6.1.1.4'
N N 0.0061 0.0033 'International Tables Vol C Tables 4.2.6.8 and 6.1.1.4'

loop_
_geom_angle_atom_site_label_1
_geom_angle_atom_site_label_2
_geom_angle_atom_site_label_3
_geom_angle_site_symmetry_1
_geom_angle_site_symmetry_3
_geom_angle
_geom_angle_publ_flag
N1 C1 N1 . 2_655 110.27(17) y
N1 C1 H1A 2_655 . 109.6 ?
N1 C1 H1A . . 109.6 ?
N1 C1 H1B 2_655 . 109.6 ?
N1 C1 H1B . . 109.6 ?
H1A C1 H1B . . 108.1 ?
C1 N1 C117 . . 110.24(11) ?
C1 N1 C127 . . 110.87(12) ?
C117 N1 C127 . . 111.29(12) ?
N1 C117 C111 . . 113.35(13) ?
N1 C117 H11A . . 108.9 ?
C111 C117 H11A . . 108.9 ?
N1 C117 H11B . . 108.9 ?
C111 C117 H11B . . 108.9 ?
H11A C117 H11B . . 107.7 ?
C116 C111 C112 . . 118.00(15) ?
C116 C111 C117 . . 120.15(14) ?
C112 C111 C117 . . 121.78(14) ?
C113 C112 C111 . . 120.70(14) ?
C113 C112 H112 . . 119.7 ?
C111 C112 H112 . . 119.7 ?
C112 C113 C114 . . 120.70(16) ?
C112 C113 H113 . . 119.6 ?
C114 C113 H113 . . 119.6 ?
C115 C114 C113 . . 119.34(16) ?
C115 C114 H114 . . 120.3 ?
C113 C114 H114 . . 120.3 ?
C114 C115 C116 . . 120.12(15) ?
C114 C115 H115 . . 119.9 ?
C116 C115 H115 . . 119.9 ?
C115 C116 C111 . . 121.11(15) ?
C115 C116 H116 . . 119.4 ?
C111 C116 H116 . . 119.4 ?
N1 C127 C121 . . 112.46(12) ?
N1 C127 H12A . . 109.1 ?
C121 C127 H12A . . 109.1 ?
N1 C127 H12B . . 109.1 ?
C121 C127 H12B . . 109.1 ?
H12A C127 H12B . . 107.8 ?
C126 C121 C122 . . 118.12(15) ?
C126 C121 C127 . . 121.38(14) ?
C122 C121 C127 . . 120.50(14) ?
C123 C122 C121 . . 121.02(16) ?
C123 C122 H122 . . 119.5 ?
C121 C122 H122 . . 119.5 ?
C122 C123 C124 . . 120.06(16) ?
C122 C123 H123 . . 120.0 ?
C124 C123 H123 . . 120.0 ?
C125 C124 C123 . . 119.42(16) ?
C125 C124 H124 . . 120.3 ?
C123 C124 H124 . . 120.3 ?
C124 C125 C126 . . 120.55(16) ?
C124 C125 H125 . . 119.7 ?
C126 C125 H125 . . 119.7 ?
C125 C126 C121 . . 120.83(16) ?
C125 C126 H126 . . 119.6 ?
C121 C126 H126 . . 119.6 ?
N2 C2 N2 . 2_656 110.83(17) y
N2 C2 H2A . . 109.5 ?
N2 C2 H2A 2_656 . 109.5 ?
N2 C2 H2B . . 109.5 ?
N2 C2 H2B 2_656 . 109.5 ?
H2A C2 H2B . . 108.1 ?
C217 N2 C2 . . 110.21(11) ?
C217 N2 C227 . . 110.33(12) ?
C2 N2 C227 . . 109.87(12) ?
N2 C217 C211 . . 113.81(13) ?
N2 C217 H21A . . 108.8 ?
C211 C217 H21A . . 108.8 ?
N2 C217 H21B . . 108.8 ?
C211 C217 H21B . . 108.8 ?
H21A C217 H21B . . 107.7 ?
C212 C211 C216 . . 118.43(15) ?
C212 C211 C217 . . 121.96(15) ?
C216 C211 C217 . . 119.57(15) ?
C213 C212 C211 . . 120.79(17) ?
C213 C212 H212 . . 119.6 ?
C211 C212 H212 . . 119.6 ?
C214 C213 C212 . . 120.46(18) ?
C214 C213 H213 . . 119.8 ?
C212 C213 H213 . . 119.8 ?
C213 C214 C215 . . 119.60(17) ?
C213 C214 H214 . . 120.2 ?
C215 C214 H214 . . 120.2 ?
C214 C215 C216 . . 119.72(17) ?
C214 C215 H215 . . 120.1 ?
C216 C215 H215 . . 120.1 ?
C211 C216 C215 . . 120.98(17) ?
C211 C216 H216 . . 119.5 ?
C215 C216 H216 . . 119.5 ?
N2 C227 C221 . . 114.00(12) ?
N2 C227 H22A . . 108.8 ?
C221 C227 H22A . . 108.8 ?
N2 C227 H22B . . 108.8 ?
C221 C227 H22B . . 108.8 ?
H22A C227 H22B . . 107.6 ?
C222 C221 C226 . . 118.11(15) ?
C222 C221 C227 . . 122.29(14) ?
C226 C221 C227 . . 119.57(14) ?
C223 C222 C221 . . 121.17(15) ?
C223 C222 H222 . . 119.4 ?
C221 C222 H222 . . 119.4 ?
C224 C223 C222 . . 120.12(17) ?
C224 C223 H223 . . 119.9 ?
C222 C223 H223 . . 119.9 ?
C225 C224 C223 . . 119.51(17) ?
C225 C224 H224 . . 120.2 ?
C223 C224 H224 . . 120.2 ?
C224 C225 C226 . . 120.61(16) ?
C224 C225 H225 . . 119.7 ?
C226 C225 H225 . . 119.7 ?
C225 C226 C221 . . 120.45(16) ?
C225 C226 H226 . . 119.8 ?
C221 C226 H226 . . 119.8 ?

loop_
_geom_bond_atom_site_label_1
_geom_bond_atom_site_label_2
_geom_bond_site_symmetry_2
_geom_bond_distance
_geom_bond_publ_flag
C1 N1 2_655 1.4612(17) ?
C1 N1 . 1.4612(17) y
C1 H1A . 0.9900 ?
C1 H1B . 0.9900 ?
N1 C117 . 1.4685(19) ?
N1 C127 . 1.4694(19) ?
C117 C111 . 1.509(2) ?
C117 H11A . 0.9900 ?
C117 H11B . 0.9900 ?
C111 C116 . 1.391(2) ?
C111 C112 . 1.393(2) ?
C112 C113 . 1.380(2) ?
C112 H112 . 0.9500 ?
C113 C114 . 1.382(2) ?
C113 H113 . 0.9500 ?
C114 C115 . 1.378(2) ?
C114 H114 . 0.9500 ?
C115 C116 . 1.387(2) ?
C115 H115 . 0.9500 ?
C116 H116 . 0.9500 ?
C127 C121 . 1.512(2) ?
C127 H12A . 0.9900 ?
C127 H12B . 0.9900 ?
C121 C126 . 1.389(2) ?
C121 C122 . 1.391(2) ?
C122 C123 . 1.384(2) ?
C122 H122 . 0.9500 ?
C123 C124 . 1.386(2) ?
C123 H123 . 0.9500 ?
C124 C125 . 1.374(2) ?
C124 H124 . 0.9500 ?
C125 C126 . 1.385(2) ?
C125 H125 . 0.9500 ?
C126 H126 . 0.9500 ?
C2 N2 . 1.4678(17) y
C2 N2 2_656 1.4678(17) ?
C2 H2A . 0.9900 ?
C2 H2B . 0.9900 ?
N2 C217 . 1.4663(19) ?
N2 C227 . 1.4700(19) ?
C217 C211 . 1.514(2) ?
C217 H21A . 0.9900 ?
C217 H21B . 0.9900 ?
C211 C212 . 1.385(2) ?
C211 C216 . 1.387(2) ?
C212 C213 . 1.381(2) ?
C212 H212 . 0.9500 ?
C213 C214 . 1.376(3) ?
C213 H213 . 0.9500 ?
C214 C215 . 1.385(3) ?
C214 H214 . 0.9500 ?
C215 C216 . 1.387(2) ?
C215 H215 . 0.9500 ?
C216 H216 . 0.9500 ?
C227 C221 . 1.506(2) ?
C227 H22A . 0.9900 ?
C227 H22B . 0.9900 ?
C221 C222 . 1.393(2) ?
C221 C226 . 1.394(2) ?
C222 C223 . 1.381(2) ?
C222 H222 . 0.9500 ?
C223 C224 . 1.381(2) ?
C223 H223 . 0.9500 ?
C224 C225 . 1.379(2) ?
C224 H224 . 0.9500 ?
C225 C226 . 1.386(2) ?
C225 H225 . 0.9500 ?
C226 H226 . 0.9500 ?

loop_
_geom_torsion_atom_site_label_1
_geom_torsion_atom_site_label_2
_geom_torsion_atom_site_label_3
_geom_torsion_atom_site_label_4
_geom_torsion_site_symmetry_1
_geom_torsion
_geom_torsion_publ_flag
N1 C1 N1 C117 2_655 -70.90(10) y
N1 C1 N1 C127 2_655 165.41(12) y
C1 N1 C117 C111 . 163.10(13) y
C127 N1 C117 C111 . -73.45(16) ?
N1 C117 C111 C116 . 143.96(15) ?
N1 C117 C111 C112 . -39.3(2) y
C116 C111 C112 C113 . 0.2(2) ?
C117 C111 C112 C113 . -176.60(15) ?
C111 C112 C113 C114 . 1.1(2) ?
C112 C113 C114 C115 . -1.0(2) ?
C113 C114 C115 C116 . -0.4(2) ?
C114 C115 C116 C111 . 1.7(3) ?
C112 C111 C116 C115 . -1.6(2) ?
C117 C111 C116 C115 . 175.26(15) ?
C1 N1 C127 C121 . -68.89(15) y
C117 N1 C127 C121 . 168.02(13) ?
N1 C127 C121 C126 . 129.53(15) ?
N1 C127 C121 C122 . -50.98(19) y
C126 C121 C122 C123 . -0.2(2) ?
C127 C121 C122 C123 . -179.67(14) ?
C121 C122 C123 C124 . 0.0(2) ?
C122 C123 C124 C125 . 0.1(3) ?
C123 C124 C125 C126 . 0.1(3) ?
C124 C125 C126 C121 . -0.2(3) ?
C122 C121 C126 C125 . 0.3(2) ?
C127 C121 C126 C125 . 179.78(15) ?
N2 C2 N2 C217 2_656 -64.21(10) y
N2 C2 N2 C227 2_656 174.01(12) y
C2 N2 C217 C211 . 169.98(13) y
C227 N2 C217 C211 . -68.51(17) ?
N2 C217 C211 C212 . -29.9(2) y
N2 C217 C211 C216 . 152.47(14) ?
C216 C211 C212 C213 . 0.9(2) ?
C217 C211 C212 C213 . -176.75(15) ?
C211 C212 C213 C214 . 0.0(3) ?
C212 C213 C214 C215 . -0.5(3) ?
C213 C214 C215 C216 . 0.1(3) ?
C212 C211 C216 C215 . -1.3(2) ?
C217 C211 C216 C215 . 176.41(15) ?
C214 C215 C216 C211 . 0.8(3) ?
C217 N2 C227 C221 . 174.78(13) ?
C2 N2 C227 C221 . -63.51(15) y
N2 C227 C221 C222 . -37.5(2) y
N2 C227 C221 C226 . 144.65(14) ?
C226 C221 C222 C223 . -1.0(2) ?
C227 C221 C222 C223 . -178.85(14) ?
C221 C222 C223 C224 . 1.2(2) ?
C222 C223 C224 C225 . -0.1(2) ?
C223 C224 C225 C226 . -1.2(2) ?
C224 C225 C226 C221 . 1.5(2) ?
C222 C221 C226 C225 . -0.4(2) ?
C227 C221 C226 C225 . 177.57(14) ?
